data_4330075
loop_
_publ_author_name
'Thomas W. Myers'
'Alexandra L. Holmes'
'Louise A. Berben'

_publ_section_title
;
 Redox Routes to Substitution of Aluminum(III): Synthesis and
 Characterization of (IP-)2AlX (IP = \a-iminopyridine, X = Cl, Me, SMe,
 S2CNMe2, C\\tbCPh, N3, SPh, NHPh)
;
_journal_name_full 'Inorganic Chemistry'
_journal_page_first 8997
_journal_page_last 9004
_journal_paper_doi 10.1021/ic301128m
_journal_volume 51
_journal_year 2012
_chemical_formula_sum 'C37 H47 Al N4 S'
_chemical_formula_weight 606.83
_chemical_name_systematic
; 
 ? 
;
_space_group_IT_number 14
_symmetry_cell_setting monoclinic
_symmetry_space_group_name_Hall '-P 2ybc'
_symmetry_space_group_name_H-M 'P 1 21/c 1'
_atom_sites_solution_hydrogens geom
_atom_sites_solution_primary direct
_atom_sites_solution_secondary difmap
_audit_creation_method SHELXL-97
_cell_angle_alpha 90.00
_cell_angle_beta 115.93(4)
_cell_angle_gamma 90.00
_cell_formula_units_Z 4
_cell_length_a 17.854(13)
_cell_length_b 10.108(4)
_cell_length_c 21.223(10)
_cell_measurement_reflns_used 90
_cell_measurement_temperature 90(2)
_cell_measurement_theta_max 29.54
_cell_measurement_theta_min 2.84
_cell_volume 3444(3)
_computing_cell_refinement 'Bruker Saint'
_computing_data_collection 'Bruker Duo'
_computing_data_reduction 'Bruker Saint'
_computing_molecular_graphics 'Bruker Shelxtl'
_computing_publication_material 'Bruker Shelxtl'
_computing_structure_refinement 'SHELXL-97 (Sheldrick, 2008)'
_computing_structure_solution 'SHELXS-97 (Sheldrick, 2008)'
_diffrn_ambient_temperature 90(2)
_diffrn_measured_fraction_theta_full 0.957
_diffrn_measured_fraction_theta_max 0.942
_diffrn_measurement_device_type 'CCD area detector'
_diffrn_measurement_method 'phi and omega scans'
_diffrn_radiation_monochromator graphite
_diffrn_radiation_source 'fine-focus sealed tube'
_diffrn_radiation_type CuK\a
_diffrn_radiation_wavelength 1.54178
_diffrn_reflns_av_R_equivalents 0.0380
_diffrn_reflns_av_sigmaI/netI 0.0457
_diffrn_reflns_limit_h_max 21
_diffrn_reflns_limit_h_min -18
_diffrn_reflns_limit_k_max 12
_diffrn_reflns_limit_k_min -11
_diffrn_reflns_limit_l_max 22
_diffrn_reflns_limit_l_min -25
_diffrn_reflns_number 14274
_diffrn_reflns_theta_full 67.00
_diffrn_reflns_theta_max 69.63
_diffrn_reflns_theta_min 10.36
_exptl_absorpt_coefficient_mu 1.305
_exptl_absorpt_correction_T_max 0.9658
_exptl_absorpt_correction_T_min 0.8894
_exptl_absorpt_correction_type numerical
_exptl_absorpt_process_details SADABS
_exptl_crystal_colour green
_exptl_crystal_density_diffrn 1.170
_exptl_crystal_description block
_exptl_crystal_F_000 1304
_exptl_crystal_size_max 0.18
_exptl_crystal_size_mid 0.14
_exptl_crystal_size_min 0.09
_refine_diff_density_max 0.552
_refine_diff_density_min -0.277
_refine_diff_density_rms 0.050
_refine_ls_extinction_method none
_refine_ls_goodness_of_fit_ref 1.028
_refine_ls_hydrogen_treatment constr
_refine_ls_matrix_type full
_refine_ls_number_parameters 396
_refine_ls_number_reflns 6112
_refine_ls_number_restraints 0
_refine_ls_restrained_S_all 1.028
_refine_ls_R_factor_all 0.0603
_refine_ls_R_factor_gt 0.0453
_refine_ls_shift/su_max 0.003
_refine_ls_shift/su_mean 0.000
_refine_ls_structure_factor_coef Fsqd
_refine_ls_weighting_details 'calc w=1/[\s^2^(Fo^2^)+(0.0676P)^2^+1.1845P] where P=(Fo^2^+2Fc^2^)/3'
_refine_ls_weighting_scheme calc
_refine_ls_wR_factor_gt 0.1176
_refine_ls_wR_factor_ref 0.1264
_reflns_number_gt 4807
_reflns_number_total 6112
_reflns_threshold_expression >2sigma(I)
_cod_data_source_file ic301128m_si_002_5.cif
_cod_data_source_block twm84
_cod_database_code 4330075

loop_
_symmetry_equiv_pos_as_xyz
'x, y, z'
'-x, y+1/2, -z+1/2'
'-x, -y, -z'
'x, -y-1/2, z-1/2'

loop_
_atom_site_label
_atom_site_type_symbol
_atom_site_fract_x
_atom_site_fract_y
_atom_site_fract_z
_atom_site_U_iso_or_equiv
_atom_site_adp_type
_atom_site_occupancy
_atom_site_symmetry_multiplicity
_atom_site_calc_flag
_atom_site_refinement_flags
S1 S -0.22986(3) -0.38078(5) -0.50258(3) 0.02409(14) Uani 1 1 d .
Al1 Al -0.24015(3) -0.60322(5) -0.51001(3) 0.01661(15) Uani 1 1 d .
N1 N -0.11523(9) -0.61828(15) -0.47410(8) 0.0186(3) Uani 1 1 d .
N2 N -0.24426(9) -0.69485(15) -0.43188(8) 0.0174(3) Uani 1 1 d .
N3 N -0.36535(10) -0.61800(15) -0.54736(8) 0.0197(3) Uani 1 1 d .
N4 N -0.23786(9) -0.68941(15) -0.58967(8) 0.0177(3) Uani 1 1 d .
C5 C -0.32186(11) -0.72029(19) -0.43869(10) 0.0211(4) Uani 1 1 d .
H5A H -0.3304 -0.7631 -0.4036 0.025 Uiso 1 1 calc R
C6 C -0.17742(11) -0.71883(18) -0.36381(9) 0.0185(4) Uani 1 1 d .
C7 C -0.32565(12) -0.62955(18) -0.71262(10) 0.0207(4) Uani 1 1 d .
C8 C -0.16076(12) -0.71497(19) -0.58466(10) 0.0214(4) Uani 1 1 d .
H8A H -0.1533 -0.7556 -0.6208 0.026 Uiso 1 1 calc R
C9 C -0.38876(11) -0.67929(19) -0.50096(10) 0.0219(4) Uani 1 1 d .
C10 C -0.13875(12) -0.92276(19) -0.41374(10) 0.0240(4) Uani 1 1 d .
H10A H -0.1726 -0.8771 -0.4579 0.029 Uiso 1 1 calc R
C11 C -0.16604(12) -0.63199(19) -0.30838(10) 0.0206(4) Uani 1 1 d .
C12 C -0.30719(12) -0.71673(18) -0.65580(10) 0.0202(4) Uani 1 1 d .
C13 C -0.42568(12) -0.5714(2) -0.60795(10) 0.0238(4) Uani 1 1 d .
H13A H -0.4098 -0.5278 -0.6388 0.029 Uiso 1 1 calc R
C14 C -0.12397(12) -0.82698(19) -0.35416(10) 0.0208(4) Uani 1 1 d .
C15 C -0.35887(12) -0.82606(19) -0.66150(10) 0.0217(4) Uani 1 1 d .
C16 C -0.09255(12) -0.67674(18) -0.52185(10) 0.0201(4) Uani 1 1 d .
C17 C -0.05451(12) -0.57474(19) -0.41284(10) 0.0224(4) Uani 1 1 d .
H17A H -0.0699 -0.5341 -0.3809 0.027 Uiso 1 1 calc R
C18 C -0.00760(12) -0.6923(2) -0.50641(11) 0.0254(4) Uani 1 1 d .
H18A H 0.0075 -0.7324 -0.5386 0.030 Uiso 1 1 calc R
C19 C -0.33658(12) -0.92250(19) -0.60085(10) 0.0231(4) Uani 1 1 d .
H19A H -0.3047 -0.8733 -0.5575 0.028 Uiso 1 1 calc R
C20 C -0.39667(12) -0.6546(2) -0.77488(10) 0.0256(4) Uani 1 1 d .
H20A H -0.4094 -0.5990 -0.8131 0.031 Uiso 1 1 calc R
C21 C 0.02859(12) -0.5876(2) -0.39549(11) 0.0275(5) Uani 1 1 d .
H21A H 0.0686 -0.5570 -0.3526 0.033 Uiso 1 1 calc R
C22 C -0.42944(12) -0.8454(2) -0.72445(11) 0.0267(4) Uani 1 1 d .
H22A H -0.4644 -0.9164 -0.7287 0.032 Uiso 1 1 calc R
C23 C -0.47421(12) -0.6951(2) -0.51739(11) 0.0296(5) Uani 1 1 d .
H23A H -0.4899 -0.7368 -0.4859 0.036 Uiso 1 1 calc R
C24 C -0.04731(12) -0.7644(2) -0.23221(10) 0.0269(5) Uani 1 1 d .
H24A H -0.0039 -0.7797 -0.1882 0.032 Uiso 1 1 calc R
C25 C -0.53315(13) -0.6487(2) -0.57954(12) 0.0339(5) Uani 1 1 d .
H25A H -0.5894 -0.6594 -0.5910 0.041 Uiso 1 1 calc R
C26 C 0.05213(12) -0.6479(2) -0.44384(11) 0.0292(5) Uani 1 1 d .
H26A H 0.1082 -0.6575 -0.4332 0.035 Uiso 1 1 calc R
C27 C -0.44863(12) -0.7610(2) -0.78085(11) 0.0287(5) Uani 1 1 d .
H27A H -0.4960 -0.7756 -0.8225 0.034 Uiso 1 1 calc R
C28 C -0.50869(13) -0.5849(2) -0.62622(11) 0.0308(5) Uani 1 1 d .
H28A H -0.5483 -0.5524 -0.6688 0.037 Uiso 1 1 calc R
C29 C -0.27281(13) -0.50844(19) -0.70798(10) 0.0233(4) Uani 1 1 d .
H29A H -0.2253 -0.5078 -0.6615 0.028 Uiso 1 1 calc R
C30 C -0.10054(12) -0.6577(2) -0.24279(10) 0.0247(4) Uani 1 1 d .
H30A H -0.0924 -0.6022 -0.2054 0.030 Uiso 1 1 calc R
C31 C -0.05935(12) -0.8478(2) -0.28770(11) 0.0251(4) Uani 1 1 d .
H31A H -0.0236 -0.9190 -0.2804 0.030 Uiso 1 1 calc R
C32 C -0.41247(14) -0.9811(2) -0.59575(12) 0.0318(5) Uani 1 1 d .
H32A H -0.3951 -1.0263 -0.5518 0.048 Uiso 1 1 calc R
H32B H -0.4397 -1.0424 -0.6335 0.048 Uiso 1 1 calc R
H32C H -0.4504 -0.9114 -0.5988 0.048 Uiso 1 1 calc R
C33 C -0.32134(15) -0.3791(2) -0.71665(13) 0.0354(5) Uani 1 1 d .
H33A H -0.2854 -0.3053 -0.7119 0.053 Uiso 1 1 calc R
H33B H -0.3411 -0.3740 -0.6813 0.053 Uiso 1 1 calc R
H33C H -0.3679 -0.3771 -0.7622 0.053 Uiso 1 1 calc R
C34 C -0.22135(12) -0.51200(18) -0.31751(10) 0.0221(4) Uani 1 1 d .
H34A H -0.2630 -0.5091 -0.3666 0.026 Uiso 1 1 calc R
C35 C -0.28012(15) -1.0316(2) -0.60560(13) 0.0360(5) Uani 1 1 d .
H35A H -0.2656 -1.0910 -0.5667 0.054 Uiso 1 1 calc R
H35B H -0.2304 -0.9929 -0.6044 0.054 Uiso 1 1 calc R
H35C H -0.3088 -1.0794 -0.6486 0.054 Uiso 1 1 calc R
C36 C -0.05876(14) -0.9691(2) -0.41642(12) 0.0329(5) Uani 1 1 d .
H36A H -0.0246 -0.8938 -0.4136 0.049 Uiso 1 1 calc R
H36B H -0.0724 -1.0151 -0.4596 0.049 Uiso 1 1 calc R
H36C H -0.0290 -1.0274 -0.3778 0.049 Uiso 1 1 calc R
C37 C -0.26735(14) -0.5242(2) -0.27179(12) 0.0318(5) Uani 1 1 d .
H37A H -0.3008 -0.6029 -0.2844 0.048 Uiso 1 1 calc R
H37B H -0.3025 -0.4483 -0.2788 0.048 Uiso 1 1 calc R
H37C H -0.2277 -0.5291 -0.2234 0.048 Uiso 1 1 calc R
C38 C -0.18831(18) -1.0414(2) -0.40844(14) 0.0435(6) Uani 1 1 d .
H38A H -0.2424 -1.0126 -0.4147 0.065 Uiso 1 1 calc R
H38B H -0.1595 -1.0817 -0.3632 0.065 Uiso 1 1 calc R
H38C H -0.1943 -1.1045 -0.4441 0.065 Uiso 1 1 calc R
C39 C -0.32720(13) -0.3195(2) -0.50594(13) 0.0339(5) Uani 1 1 d .
H39A H -0.3253 -0.2227 -0.5029 0.041 Uiso 0.50 1 d PR
H39B H -0.3735 -0.3466 -0.5502 0.041 Uiso 0.50 1 d PR
H39C H -0.3353 -0.3560 -0.4666 0.041 Uiso 0.50 1 d PR
H39D H -0.3641 -0.3942 -0.5102 0.041 Uiso 0.50 1 d PR
H39E H -0.3159 -0.2703 -0.4629 0.041 Uiso 0.50 1 d PR
H39F H -0.3541 -0.2609 -0.5465 0.041 Uiso 0.50 1 d PR
C40 C -0.17222(14) -0.3817(2) -0.30105(13) 0.0317(5) Uani 1 1 d .
H40A H -0.1436 -0.3742 -0.3301 0.048 Uiso 1 1 calc R
H40B H -0.1324 -0.3808 -0.2527 0.048 Uiso 1 1 calc R
H40C H -0.2099 -0.3086 -0.3102 0.048 Uiso 1 1 calc R
C41 C -0.23906(14) -0.5154(2) -0.76258(12) 0.0319(5) Uani 1 1 d .
H41A H -0.2089 -0.5965 -0.7570 0.048 Uiso 1 1 calc R
H41B H -0.2025 -0.4418 -0.7565 0.048 Uiso 1 1 calc R
H41C H -0.2845 -0.5121 -0.8086 0.048 Uiso 1 1 calc R

loop_
_atom_site_aniso_label
_atom_site_aniso_U_11
_atom_site_aniso_U_22
_atom_site_aniso_U_33
_atom_site_aniso_U_23
_atom_site_aniso_U_13
_atom_site_aniso_U_12
S1 0.0247(3) 0.0169(2) 0.0324(3) -0.0006(2) 0.0141(2) -0.00051(19)
Al1 0.0141(3) 0.0164(3) 0.0168(3) 0.0004(2) 0.0044(2) 0.0003(2)
N1 0.0167(8) 0.0177(8) 0.0193(8) 0.0013(6) 0.0060(6) -0.0005(6)
N2 0.0147(7) 0.0178(8) 0.0165(7) -0.0003(6) 0.0037(6) -0.0009(6)
N3 0.0167(8) 0.0196(8) 0.0198(8) -0.0001(7) 0.0053(6) -0.0001(6)
N4 0.0157(8) 0.0171(8) 0.0170(8) 0.0002(6) 0.0039(6) 0.0008(6)
C5 0.0193(9) 0.0223(10) 0.0200(9) 0.0001(8) 0.0071(8) -0.0029(8)
C6 0.0160(9) 0.0194(9) 0.0175(9) 0.0022(7) 0.0050(7) -0.0013(7)
C7 0.0219(10) 0.0184(10) 0.0185(9) -0.0001(8) 0.0058(8) 0.0033(8)
C8 0.0225(10) 0.0204(10) 0.0210(10) 0.0005(8) 0.0093(8) 0.0015(8)
C9 0.0184(9) 0.0225(10) 0.0235(10) -0.0012(8) 0.0081(8) -0.0019(8)
C10 0.0237(10) 0.0208(10) 0.0222(10) 0.0005(8) 0.0052(8) 0.0041(8)
C11 0.0188(9) 0.0205(10) 0.0202(9) 0.0004(8) 0.0063(8) -0.0035(7)
C12 0.0197(9) 0.0197(10) 0.0187(9) -0.0014(8) 0.0061(8) 0.0024(7)
C13 0.0194(10) 0.0255(10) 0.0223(10) 0.0033(8) 0.0052(8) 0.0040(8)
C14 0.0187(9) 0.0188(10) 0.0226(10) 0.0006(8) 0.0069(8) -0.0027(7)
C15 0.0206(10) 0.0188(10) 0.0220(10) -0.0019(8) 0.0059(8) 0.0002(7)
C16 0.0198(9) 0.0177(9) 0.0225(10) 0.0025(8) 0.0089(8) 0.0012(7)
C17 0.0201(10) 0.0229(10) 0.0209(10) -0.0005(8) 0.0058(8) -0.0040(8)
C18 0.0205(10) 0.0264(11) 0.0308(11) 0.0014(9) 0.0127(9) 0.0028(8)
C19 0.0225(10) 0.0198(10) 0.0216(10) 0.0001(8) 0.0046(8) -0.0021(8)
C20 0.0251(10) 0.0244(11) 0.0207(10) 0.0031(8) 0.0039(8) 0.0042(8)
C21 0.0178(10) 0.0324(12) 0.0247(10) 0.0015(9) 0.0022(8) -0.0068(8)
C22 0.0221(10) 0.0231(10) 0.0274(11) -0.0037(8) 0.0038(9) -0.0026(8)
C23 0.0182(10) 0.0420(13) 0.0289(11) 0.0037(10) 0.0105(9) -0.0015(9)
C24 0.0184(10) 0.0315(11) 0.0211(10) 0.0008(9) -0.0003(8) 0.0006(8)
C25 0.0158(10) 0.0482(14) 0.0343(12) 0.0032(11) 0.0079(9) 0.0001(9)
C26 0.0161(10) 0.0350(12) 0.0340(12) 0.0050(9) 0.0086(9) 0.0012(8)
C27 0.0228(10) 0.0277(11) 0.0224(10) -0.0022(9) -0.0022(8) 0.0002(8)
C28 0.0190(10) 0.0409(13) 0.0256(11) 0.0064(9) 0.0032(8) 0.0071(9)
C29 0.0245(10) 0.0214(10) 0.0211(10) 0.0017(8) 0.0073(8) 0.0001(8)
C30 0.0235(10) 0.0256(11) 0.0218(10) -0.0041(8) 0.0069(8) -0.0027(8)
C31 0.0196(10) 0.0235(10) 0.0267(10) 0.0020(8) 0.0051(8) 0.0026(8)
C32 0.0301(12) 0.0294(12) 0.0333(12) 0.0009(9) 0.0115(10) -0.0066(9)
C33 0.0435(13) 0.0205(11) 0.0475(14) 0.0016(10) 0.0248(11) 0.0011(9)
C34 0.0221(10) 0.0205(10) 0.0207(10) -0.0020(8) 0.0067(8) 0.0002(8)
C35 0.0443(14) 0.0306(12) 0.0358(12) 0.0106(10) 0.0200(11) 0.0088(10)
C36 0.0329(12) 0.0355(12) 0.0278(11) -0.0007(10) 0.0108(10) 0.0110(10)
C37 0.0266(11) 0.0340(12) 0.0377(12) 0.0020(10) 0.0168(10) 0.0033(9)
C38 0.0601(17) 0.0326(13) 0.0457(15) -0.0168(11) 0.0305(13) -0.0185(12)
C39 0.0299(12) 0.0256(11) 0.0490(14) -0.0018(10) 0.0196(11) 0.0030(9)
C40 0.0310(12) 0.0224(11) 0.0430(13) -0.0049(10) 0.0174(10) -0.0027(9)
C41 0.0328(12) 0.0328(12) 0.0309(12) -0.0004(9) 0.0148(10) -0.0004(9)

loop_
_atom_type_symbol
_atom_type_description
_atom_type_scat_dispersion_real
_atom_type_scat_dispersion_imag
_atom_type_scat_source
C C 0.0181 0.0091 'International Tables Vol C Tables 4.2.6.8 and 6.1.1.4'
H H 0.0000 0.0000 'International Tables Vol C Tables 4.2.6.8 and 6.1.1.4'
Al Al 0.2130 0.2455 'International Tables Vol C Tables 4.2.6.8 and 6.1.1.4'
N N 0.0311 0.0180 'International Tables Vol C Tables 4.2.6.8 and 6.1.1.4'
S S 0.3331 0.5567 'International Tables Vol C Tables 4.2.6.8 and 6.1.1.4'

loop_
_geom_angle_atom_site_label_1
_geom_angle_atom_site_label_2
_geom_angle_atom_site_label_3
_geom_angle
C39 S1 Al1 106.86(8)
N4 Al1 N2 124.28(8)
N4 Al1 N1 81.54(8)
N2 Al1 N1 95.17(8)
N4 Al1 N3 93.83(8)
N2 Al1 N3 81.41(8)
N1 Al1 N3 171.41(7)
N4 Al1 S1 118.81(5)
N2 Al1 S1 116.81(5)
N1 Al1 S1 90.35(5)
N3 Al1 S1 98.23(5)
C17 N1 C16 118.49(17)
C17 N1 Al1 128.78(14)
C16 N1 Al1 112.67(13)
C5 N2 C6 115.91(16)
C5 N2 Al1 114.93(13)
C6 N2 Al1 128.23(12)
C13 N3 C9 118.28(17)
C13 N3 Al1 129.16(14)
C9 N3 Al1 112.48(13)
C8 N4 C12 116.82(16)
C8 N4 Al1 115.39(13)
C12 N4 Al1 127.43(13)
N2 C5 C9 117.07(18)
N2 C5 H5A 121.5
C9 C5 H5A 121.5
C14 C6 C11 121.45(17)
C14 C6 N2 119.36(16)
C11 C6 N2 119.18(16)
C20 C7 C12 118.10(18)
C20 C7 C29 119.17(17)
C12 C7 C29 122.71(17)
N4 C8 C16 116.65(17)
N4 C8 H8A 121.7
C16 C8 H8A 121.7
N3 C9 C5 114.09(17)
N3 C9 C23 120.42(18)
C5 C9 C23 125.49(19)
C14 C10 C38 109.56(17)
C14 C10 C36 113.63(17)
C38 C10 C36 110.15(19)
C14 C10 H10A 107.8
C38 C10 H10A 107.8
C36 C10 H10A 107.8
C30 C11 C6 117.93(18)
C30 C11 C34 119.29(17)
C6 C11 C34 122.78(17)
C15 C12 C7 121.09(18)
C15 C12 N4 119.12(16)
C7 C12 N4 119.67(17)
N3 C13 C28 123.40(19)
N3 C13 H13A 118.3
C28 C13 H13A 118.3
C31 C14 C6 118.26(18)
C31 C14 C10 120.75(18)
C6 C14 C10 120.92(17)
C22 C15 C12 118.41(18)
C22 C15 C19 120.92(18)
C12 C15 C19 120.66(17)
N1 C16 C18 120.52(18)
N1 C16 C8 113.74(17)
C18 C16 C8 125.74(18)
N1 C17 C21 123.13(19)
N1 C17 H17A 118.4
C21 C17 H17A 118.4
C26 C18 C16 119.46(19)
C26 C18 H18A 120.3
C16 C18 H18A 120.3
C15 C19 C35 110.04(17)
C15 C19 C32 113.37(17)
C35 C19 C32 110.92(18)
C15 C19 H19A 107.4
C35 C19 H19A 107.4
C32 C19 H19A 107.4
C27 C20 C7 121.34(19)
C27 C20 H20A 119.3
C7 C20 H20A 119.3
C17 C21 C26 118.63(19)
C17 C21 H21A 120.7
C26 C21 H21A 120.7
C27 C22 C15 121.40(19)
C27 C22 H22A 119.3
C15 C22 H22A 119.3
C25 C23 C9 119.5(2)
C25 C23 H23A 120.2
C9 C23 H23A 120.2
C31 C24 C30 119.58(18)
C31 C24 H24A 120.2
C30 C24 H24A 120.2
C23 C25 C28 119.7(2)
C23 C25 H25A 120.2
C28 C25 H25A 120.2
C18 C26 C21 119.77(19)
C18 C26 H26A 120.1
C21 C26 H26A 120.1
C22 C27 C20 119.65(19)
C22 C27 H27A 120.2
C20 C27 H27A 120.2
C13 C28 C25 118.7(2)
C13 C28 H28A 120.7
C25 C28 H28A 120.7
C7 C29 C41 110.72(17)
C7 C29 C33 112.09(17)
C41 C29 C33 109.77(17)
C7 C29 H29A 108.0
C41 C29 H29A 108.0
C33 C29 H29A 108.0
C24 C30 C11 121.42(18)
C24 C30 H30A 119.3
C11 C30 H30A 119.3
C24 C31 C14 121.35(19)
C24 C31 H31A 119.3
C14 C31 H31A 119.3
C19 C32 H32A 109.5
C19 C32 H32B 109.5
H32A C32 H32B 109.5
C19 C32 H32C 109.5
H32A C32 H32C 109.5
H32B C32 H32C 109.5
C29 C33 H33A 109.5
C29 C33 H33B 109.5
H33A C33 H33B 109.5
C29 C33 H33C 109.5
H33A C33 H33C 109.5
H33B C33 H33C 109.5
C11 C34 C37 110.75(16)
C11 C34 C40 112.35(17)
C37 C34 C40 109.72(17)
C11 C34 H34A 108.0
C37 C34 H34A 108.0
C40 C34 H34A 108.0
C19 C35 H35A 109.5
C19 C35 H35B 109.5
H35A C35 H35B 109.5
C19 C35 H35C 109.5
H35A C35 H35C 109.5
H35B C35 H35C 109.5
C10 C36 H36A 109.5
C10 C36 H36B 109.5
H36A C36 H36B 109.5
C10 C36 H36C 109.5
H36A C36 H36C 109.5
H36B C36 H36C 109.5
C34 C37 H37A 109.5
C34 C37 H37B 109.5
H37A C37 H37B 109.5
C34 C37 H37C 109.5
H37A C37 H37C 109.5
H37B C37 H37C 109.5
C10 C38 H38A 109.5
C10 C38 H38B 109.5
H38A C38 H38B 109.5
C10 C38 H38C 109.5
H38A C38 H38C 109.5
H38B C38 H38C 109.5
S1 C39 H39A 109.5
S1 C39 H39B 109.5
H39A C39 H39B 109.5
S1 C39 H39C 109.5
H39A C39 H39C 109.5
H39B C39 H39C 109.5
S1 C39 H39D 109.5
H39A C39 H39D 141.0
H39B C39 H39D 56.2
H39C C39 H39D 56.3
S1 C39 H39E 109.5
H39A C39 H39E 56.3
H39B C39 H39E 141.1
H39C C39 H39E 56.3
H39D C39 H39E 109.5
S1 C39 H39F 109.5
H39A C39 H39F 56.2
H39B C39 H39F 56.3
H39C C39 H39F 141.1
H39D C39 H39F 109.5
H39E C39 H39F 109.5
C34 C40 H40A 109.5
C34 C40 H40B 109.5
H40A C40 H40B 109.5
C34 C40 H40C 109.5
H40A C40 H40C 109.5
H40B C40 H40C 109.5
C29 C41 H41A 109.5
C29 C41 H41B 109.5
H41A C41 H41B 109.5
C29 C41 H41C 109.5
H41A C41 H41C 109.5
H41B C41 H41C 109.5

loop_
_geom_bond_atom_site_label_1
_geom_bond_atom_site_label_2
_geom_bond_distance
S1 C39 1.817(2)
S1 Al1 2.2558(12)
Al1 N4 1.9182(17)
Al1 N2 1.9285(17)
Al1 N1 2.023(2)
Al1 N3 2.024(2)
N1 C17 1.352(3)
N1 C16 1.378(2)
N2 C5 1.353(3)
N2 C6 1.436(2)
N3 C13 1.351(3)
N3 C9 1.374(2)
N4 C8 1.358(3)
N4 C12 1.435(3)
C5 C9 1.401(3)
C5 H5A 0.9300
C6 C14 1.406(3)
C6 C11 1.409(3)
C7 C20 1.397(3)
C7 C12 1.411(3)
C7 C29 1.522(3)
C8 C16 1.411(3)
C8 H8A 0.9300
C9 C23 1.418(3)
C10 C14 1.521(3)
C10 C38 1.523(3)
C10 C36 1.527(3)
C10 H10A 0.9800
C11 C30 1.396(3)
C11 C34 1.522(3)
C12 C15 1.411(3)
C13 C28 1.365(3)
C13 H13A 0.9300
C14 C31 1.393(3)
C15 C22 1.392(3)
C15 C19 1.522(3)
C16 C18 1.413(3)
C17 C21 1.370(3)
C17 H17A 0.9300
C18 C26 1.365(3)
C18 H18A 0.9300
C19 C35 1.527(3)
C19 C32 1.525(3)
C19 H19A 0.9800
C20 C27 1.390(3)
C20 H20A 0.9300
C21 C26 1.407(3)
C21 H21A 0.9300
C22 C27 1.385(3)
C22 H22A 0.9300
C23 C25 1.361(3)
C23 H23A 0.9300
C24 C31 1.387(3)
C24 C30 1.389(3)
C24 H24A 0.9300
C25 C28 1.403(3)
C25 H25A 0.9300
C26 H26A 0.9300
C27 H27A 0.9300
C28 H28A 0.9300
C29 C41 1.524(3)
C29 C33 1.534(3)
C29 H29A 0.9800
C30 H30A 0.9300
C31 H31A 0.9300
C32 H32A 0.9600
C32 H32B 0.9600
C32 H32C 0.9600
C33 H33A 0.9600
C33 H33B 0.9600
C33 H33C 0.9600
C34 C37 1.526(3)
C34 C40 1.536(3)
C34 H34A 0.9800
C35 H35A 0.9600
C35 H35B 0.9600
C35 H35C 0.9600
C36 H36A 0.9600
C36 H36B 0.9600
C36 H36C 0.9600
C37 H37A 0.9600
C37 H37B 0.9600
C37 H37C 0.9600
C38 H38A 0.9600
C38 H38B 0.9600
C38 H38C 0.9600
C39 H39A 0.9800
C39 H39B 0.9800
C39 H39C 0.9800
C39 H39D 0.9801
C39 H39E 0.9799
C39 H39F 0.9800
C40 H40A 0.9600
C40 H40B 0.9600
C40 H40C 0.9600
C41 H41A 0.9600
C41 H41B 0.9600
C41 H41C 0.9600

loop_
_geom_torsion_atom_site_label_1
_geom_torsion_atom_site_label_2
_geom_torsion_atom_site_label_3
_geom_torsion_atom_site_label_4
_geom_torsion
C39 S1 Al1 N4 116.12(11)
C39 S1 Al1 N2 -67.38(11)
C39 S1 Al1 N1 -163.35(10)
C39 S1 Al1 N3 17.11(10)
N4 Al1 N1 C17 178.04(17)
N2 Al1 N1 C17 -58.02(17)
N3 Al1 N1 C17 -124.1(4)
S1 Al1 N1 C17 58.94(16)
N4 Al1 N1 C16 0.94(12)
N2 Al1 N1 C16 124.88(13)
N3 Al1 N1 C16 58.8(5)
S1 Al1 N1 C16 -118.15(12)
N4 Al1 N2 C5 -89.81(15)
N1 Al1 N2 C5 -173.09(13)
N3 Al1 N2 C5 -1.03(13)
S1 Al1 N2 C5 93.90(13)
N4 Al1 N2 C6 101.81(16)
N1 Al1 N2 C6 18.53(16)
N3 Al1 N2 C6 -169.40(16)
S1 Al1 N2 C6 -74.48(16)
N4 Al1 N3 C13 -58.25(17)
N2 Al1 N3 C13 177.64(17)
N1 Al1 N3 C13 -115.3(4)
S1 Al1 N3 C13 61.60(17)
N4 Al1 N3 C9 125.22(14)
N2 Al1 N3 C9 1.12(13)
N1 Al1 N3 C9 68.2(5)
S1 Al1 N3 C9 -114.93(12)
N2 Al1 N4 C8 -91.38(14)
N1 Al1 N4 C8 -0.87(13)
N3 Al1 N4 C8 -173.60(13)
S1 Al1 N4 C8 84.84(14)
N2 Al1 N4 C12 95.73(16)
N1 Al1 N4 C12 -173.76(16)
N3 Al1 N4 C12 13.52(16)
S1 Al1 N4 C12 -88.05(15)
C6 N2 C5 C9 170.65(16)
Al1 N2 C5 C9 0.8(2)
C5 N2 C6 C14 108.7(2)
Al1 N2 C6 C14 -83.0(2)
C5 N2 C6 C11 -72.3(2)
Al1 N2 C6 C11 95.95(19)
C12 N4 C8 C16 174.34(16)
Al1 N4 C8 C16 0.7(2)
C13 N3 C9 C5 -177.95(17)
Al1 N3 C9 C5 -1.0(2)
C13 N3 C9 C23 1.3(3)
Al1 N3 C9 C23 178.21(15)
N2 C5 C9 N3 0.2(3)
N2 C5 C9 C23 -178.99(19)
C14 C6 C11 C30 -1.0(3)
N2 C6 C11 C30 -179.98(16)
C14 C6 C11 C34 178.36(17)
N2 C6 C11 C34 -0.6(3)
C20 C7 C12 C15 -0.1(3)
C29 C7 C12 C15 178.31(17)
C20 C7 C12 N4 -176.01(17)
C29 C7 C12 N4 2.4(3)
C8 N4 C12 C15 108.0(2)
Al1 N4 C12 C15 -79.2(2)
C8 N4 C12 C7 -76.0(2)
Al1 N4 C12 C7 96.79(19)
C9 N3 C13 C28 -1.7(3)
Al1 N3 C13 C28 -178.04(16)
C11 C6 C14 C31 0.8(3)
N2 C6 C14 C31 179.69(17)
C11 C6 C14 C10 177.82(17)
N2 C6 C14 C10 -3.2(3)
C38 C10 C14 C31 81.9(2)
C36 C10 C14 C31 -41.8(3)
C38 C10 C14 C6 -95.1(2)
C36 C10 C14 C6 141.25(19)
C7 C12 C15 C22 -0.8(3)
N4 C12 C15 C22 175.20(17)
C7 C12 C15 C19 177.63(17)
N4 C12 C15 C19 -6.4(3)
C17 N1 C16 C18 0.9(3)
Al1 N1 C16 C18 178.32(14)
C17 N1 C16 C8 -178.27(16)
Al1 N1 C16 C8 -0.8(2)
N4 C8 C16 N1 0.2(2)
N4 C8 C16 C18 -178.96(18)
C16 N1 C17 C21 -0.9(3)
Al1 N1 C17 C21 -177.89(15)
N1 C16 C18 C26 -0.5(3)
C8 C16 C18 C26 178.56(19)
C22 C15 C19 C35 90.4(2)
C12 C15 C19 C35 -87.9(2)
C22 C15 C19 C32 -34.4(3)
C12 C15 C19 C32 147.22(19)
C12 C7 C20 C27 0.9(3)
C29 C7 C20 C27 -177.56(18)
N1 C17 C21 C26 0.6(3)
C12 C15 C22 C27 0.8(3)
C19 C15 C22 C27 -177.57(18)
N3 C9 C23 C25 -0.1(3)
C5 C9 C23 C25 179.0(2)
C9 C23 C25 C28 -0.6(3)
C16 C18 C26 C21 0.1(3)
C17 C21 C26 C18 -0.1(3)
C15 C22 C27 C20 0.0(3)
C7 C20 C27 C22 -0.9(3)
N3 C13 C28 C25 0.9(3)
C23 C25 C28 C13 0.3(3)
C20 C7 C29 C41 -60.4(2)
C12 C7 C29 C41 121.2(2)
C20 C7 C29 C33 62.5(2)
C12 C7 C29 C33 -115.9(2)
C31 C24 C30 C11 -0.3(3)
C6 C11 C30 C24 0.8(3)
C34 C11 C30 C24 -178.63(18)
C30 C24 C31 C14 0.0(3)
C6 C14 C31 C24 -0.2(3)
C10 C14 C31 C24 -177.28(18)
C30 C11 C34 C37 -62.8(2)
C6 C11 C34 C37 117.9(2)
C30 C11 C34 C40 60.3(2)
C6 C11 C34 C40 -119.1(2)
